data_7133736
loop_
_publ_author_name
'Sreelekha, Mariswamy K.'
'Jijin, Robert K.'
'Nayak, Kalinga H.'
'Babu, Beneesh P.'

_publ_section_title
;
 Base-promoted multicomponent synthesis of 1,2,4-triazole-based hybrids
 from 1,3-diones, &#x3b2;-nitrostyrenes, and hydrazones.
;
_journal_issue 82
_journal_name_full 'Chemical communications (Cambridge, England)'
_journal_page_first 11718
_journal_page_last 11721
_journal_paper_doi 10.1039/d4cc03709j
_journal_volume 60
_journal_year 2024
_chemical_formula_moiety 'C30 H20 F N3 O3'
_chemical_formula_sum 'C30 H20 F N3 O3'
_chemical_formula_weight 489.49
_space_group_crystal_system monoclinic
_space_group_IT_number 4
_space_group_name_Hall 'P 2yb'
_space_group_name_H-M_alt 'P 1 21 1'
_atom_sites_solution_hydrogens geom
_audit_creation_method SHELXL-2014/7
_audit_update_record
;
2024-06-21 deposited with the CCDC.	2024-09-17 downloaded from the CCDC.
;
_cell_angle_alpha 90
_cell_angle_beta 94.972(4)
_cell_angle_gamma 90
_cell_formula_units_Z 4
_cell_length_a 10.9993(7)
_cell_length_b 14.9425(12)
_cell_length_c 14.7473(10)
_cell_measurement_reflns_used 6005
_cell_measurement_temperature 296(2)
_cell_measurement_theta_max 47.651
_cell_measurement_theta_min 5.212
_cell_volume 2414.7(3)
_computing_cell_refinement 'APEX2/SAINT (Bruker, 2004)'
_computing_data_collection 'APEX2 (Bruker, 2004)'
_computing_data_reduction 'SAINT/XPREP (Bruker, 2004)'
_computing_molecular_graphics 'ORTEP3 (Farrugia, 1997) and Mercury (Bruno et al., 2002)'
_computing_publication_material 'SHELXL-97 (Sheldrick, 2008)'
_computing_structure_refinement 'SHELXL-97 (Sheldrick, 2008)'
_computing_structure_solution 'SIR92 (Altornare et al., 2014)'
_diffrn_ambient_temperature 296(2)
_diffrn_measured_fraction_theta_full 0.985
_diffrn_measured_fraction_theta_max 0.980
_diffrn_measurement_device_type 'Bruker axs kappa apex2 CCD Diffractometer'
_diffrn_measurement_method '\w and \f scan'
_diffrn_radiation_type MoK\a
_diffrn_radiation_wavelength 0.71073
_diffrn_reflns_av_R_equivalents 0.0502
_diffrn_reflns_av_unetI/netI 0.0745
_diffrn_reflns_Laue_measured_fraction_full 0.985
_diffrn_reflns_Laue_measured_fraction_max 0.980
_diffrn_reflns_limit_h_max 14
_diffrn_reflns_limit_h_min -12
_diffrn_reflns_limit_k_max 20
_diffrn_reflns_limit_k_min -20
_diffrn_reflns_limit_l_max 19
_diffrn_reflns_limit_l_min -19
_diffrn_reflns_number 28442
_diffrn_reflns_point_group_measured_fraction_full 0.982
_diffrn_reflns_point_group_measured_fraction_max 0.969
_diffrn_reflns_theta_full 25.242
_diffrn_reflns_theta_max 28.507
_diffrn_reflns_theta_min 1.386
_exptl_absorpt_coefficient_mu 0.094
_exptl_absorpt_correction_T_max 0.982
_exptl_absorpt_correction_T_min 0.964
_exptl_absorpt_correction_type multi-scan
_exptl_absorpt_process_details 'SADABS V2012/1 (Bruker AXS Inc.)'
_exptl_crystal_colour colorless
_exptl_crystal_density_diffrn 1.346
_exptl_crystal_description block
_exptl_crystal_F_000 1016
_exptl_crystal_size_max 0.400
_exptl_crystal_size_mid 0.300
_exptl_crystal_size_min 0.200
_refine_diff_density_max 0.360
_refine_diff_density_min -0.260
_refine_diff_density_rms 0.065
_refine_ls_abs_structure_details
;
 Flack x determined using 2156 quotients [(I+)-(I-)]/[(I+)+(I-)]
 (Parsons, Flack and Wagner, Acta Cryst. B69 (2013) 249-259).
;
_refine_ls_abs_structure_Flack -0.5(6)
_refine_ls_extinction_method none
_refine_ls_goodness_of_fit_ref 0.984
_refine_ls_hydrogen_treatment constr
_refine_ls_matrix_type full
_refine_ls_number_parameters 669
_refine_ls_number_reflns 11861
_refine_ls_number_restraints 1
_refine_ls_restrained_S_all 0.984
_refine_ls_R_factor_all 0.1455
_refine_ls_R_factor_gt 0.0688
_refine_ls_shift/su_max 0.000
_refine_ls_shift/su_mean 0.000
_refine_ls_structure_factor_coef Fsqd
_refine_ls_weighting_details 'w=1/[\s^2^(Fo^2^)+(0.1228P)^2^] where P=(Fo^2^+2Fc^2^)/3'
_refine_ls_weighting_scheme calc
_refine_ls_wR_factor_gt 0.1659
_refine_ls_wR_factor_ref 0.2218
_reflns_Friedel_coverage 0.906
_reflns_Friedel_fraction_full 0.979
_reflns_Friedel_fraction_max 0.956
_reflns_number_gt 6179
_reflns_number_total 11861
_reflns_threshold_expression 'I > 2\s(I)'
_cod_data_source_file d4cc03709j2.cif
_cod_data_source_block shelx
_cod_depositor_comments 'Adding full bibliography for 7133736.cif.'
_cod_original_sg_symbol_H-M 'P 21'
_cod_database_code 7133736
_shelx_shelxl_version_number 2014/7
_shelx_space_group_comment
;
The symmetry employed for this shelxl refinement is uniquely defined
by the following loop, which should always be used as a source of
symmetry information in preference to the above space-group names.
They are only intended as comments.
;
_shelx_estimated_absorpt_t_min 0.964
_shelx_estimated_absorpt_t_max 0.982

loop_
_space_group_symop_operation_xyz
'x, y, z'
'-x, y+1/2, -z'

loop_
_atom_site_label
_atom_site_type_symbol
_atom_site_fract_x
_atom_site_fract_y
_atom_site_fract_z
_atom_site_U_iso_or_equiv
_atom_site_adp_type
_atom_site_occupancy
_atom_site_site_symmetry_order
_atom_site_calc_flag
_atom_site_refinement_flags_posn
_atom_site_refinement_flags_adp
_atom_site_refinement_flags_occupancy
_atom_site_disorder_assembly
_atom_site_disorder_group
C1 C 0.5156(5) 0.3822(4) -0.0893(4) 0.0456(14) Uani 1 1 d . . . . .
C2 C 0.4235(7) 0.3756(5) -0.1600(4) 0.0638(19) Uani 1 1 d . . . . .
H2 H 0.4400 0.3514 -0.2158 0.077 Uiso 1 1 calc R U . . .
C3 C 0.3102(6) 0.4046(6) -0.1468(5) 0.070(2) Uani 1 1 d . . . . .
H3 H 0.2488 0.3997 -0.1940 0.084 Uiso 1 1 calc R U . . .
C4 C 0.2836(6) 0.4409(6) -0.0665(5) 0.072(2) Uani 1 1 d . . . . .
H4 H 0.2048 0.4606 -0.0592 0.087 Uiso 1 1 calc R U . . .
C5 C 0.3733(5) 0.4484(5) 0.0039(4) 0.0569(17) Uani 1 1 d . . . . .
H5 H 0.3554 0.4735 0.0589 0.068 Uiso 1 1 calc R U . . .
C6 C 0.4928(5) 0.4180(4) -0.0072(4) 0.0407(13) Uani 1 1 d . . . . .
C7 C 0.5910(4) 0.4232(4) 0.0638(3) 0.0360(12) Uani 1 1 d . . . . .
C8 C 0.7064(4) 0.3993(4) 0.0482(3) 0.0352(12) Uani 1 1 d . . . . .
C9 C 0.7280(6) 0.3639(4) -0.0412(4) 0.0469(14) Uani 1 1 d . . . . .
C10 C 0.8237(4) 0.4141(4) 0.1090(3) 0.0389(13) Uani 1 1 d . . . . .
H10 H 0.8846 0.3752 0.0843 0.047 Uiso 1 1 calc R U . . .
C11 C 0.8220(4) 0.3879(4) 0.2050(3) 0.0362(12) Uani 1 1 d . . . . .
C12 C 0.7724(5) 0.3655(4) 0.3405(3) 0.0391(12) Uani 1 1 d . . . . .
C13 C 0.6967(5) 0.3582(4) 0.4151(3) 0.0414(12) Uani 1 1 d . . . . .
C14 C 0.5713(6) 0.3580(6) 0.4004(4) 0.062(2) Uani 1 1 d . . . . .
H14 H 0.5351 0.3612 0.3411 0.075 Uiso 1 1 calc R U . . .
C15 C 0.4984(7) 0.3533(6) 0.4713(5) 0.076(2) Uani 1 1 d . . . . .
H15 H 0.4139 0.3523 0.4605 0.091 Uiso 1 1 calc R U . . .
C16 C 0.5520(7) 0.3501(5) 0.5569(4) 0.068(2) Uani 1 1 d . . . . .
C17 C 0.6751(7) 0.3494(6) 0.5751(4) 0.069(2) Uani 1 1 d . . . . .
H17 H 0.7092 0.3461 0.6350 0.083 Uiso 1 1 calc R U . . .
C18 C 0.7487(6) 0.3537(5) 0.5048(4) 0.0540(16) Uani 1 1 d . . . . .
H18 H 0.8331 0.3536 0.5168 0.065 Uiso 1 1 calc R U . . .
C19 C 0.8260(6) 0.5781(5) 0.1472(5) 0.0648(19) Uani 1 1 d . . . . .
H19 H 0.7683 0.5671 0.1884 0.078 Uiso 1 1 calc R U . . .
C20 C 0.8677(9) 0.6663(6) 0.1340(6) 0.088(3) Uani 1 1 d . . . . .
H20 H 0.8365 0.7135 0.1659 0.106 Uiso 1 1 calc R U . . .
C21 C 0.9528(9) 0.6818(8) 0.0751(6) 0.092(3) Uani 1 1 d . . . . .
H21 H 0.9815 0.7396 0.0675 0.111 Uiso 1 1 calc R U . . .
C22 C 0.9959(8) 0.6147(9) 0.0277(7) 0.096(3) Uani 1 1 d . . . . .
H22 H 1.0526 0.6263 -0.0141 0.115 Uiso 1 1 calc R U . . .
C23 C 0.9567(6) 0.5270(6) 0.0403(5) 0.073(2) Uani 1 1 d . . . . .
H23 H 0.9896 0.4807 0.0082 0.087 Uiso 1 1 calc R U . . .
C24 C 0.8709(4) 0.5084(4) 0.0990(4) 0.0450(14) Uani 1 1 d . . . . .
C25 C 1.0470(5) 0.3642(4) 0.2398(4) 0.0424(13) Uani 1 1 d . . . . .
C26 C 1.1312(6) 0.4173(5) 0.2871(5) 0.0677(19) Uani 1 1 d . . . . .
H26 H 1.1078 0.4566 0.3312 0.081 Uiso 1 1 calc R U . . .
C27 C 1.2531(6) 0.4115(6) 0.2680(6) 0.079(2) Uani 1 1 d . . . . .
H27 H 1.3121 0.4465 0.3000 0.094 Uiso 1 1 calc R U . . .
C28 C 1.2849(6) 0.3545(6) 0.2024(6) 0.074(2) Uani 1 1 d . . . . .
H28 H 1.3662 0.3508 0.1899 0.088 Uiso 1 1 calc R U . . .
C29 C 1.2002(6) 0.3029(6) 0.1549(5) 0.068(2) Uani 1 1 d . . . . .
H29 H 1.2231 0.2652 0.1092 0.082 Uiso 1 1 calc R U . . .
C30 C 1.0803(5) 0.3065(5) 0.1746(4) 0.0512(15) Uani 1 1 d . . . . .
H30 H 1.0223 0.2698 0.1437 0.061 Uiso 1 1 calc R U . . .
C31 C 0.6026(5) 0.5624(5) 0.7594(5) 0.0628(19) Uani 1 1 d . . . . .
H31 H 0.6219 0.5367 0.7051 0.075 Uiso 1 1 calc R U . . .
C32 C 0.6894(7) 0.5680(6) 0.8323(6) 0.078(2) Uani 1 1 d . . . . .
H32 H 0.7667 0.5442 0.8273 0.093 Uiso 1 1 calc R U . . .
C33 C 0.6637(8) 0.6082(7) 0.9119(5) 0.083(3) Uani 1 1 d . . . . .
H33 H 0.7235 0.6117 0.9604 0.100 Uiso 1 1 calc R U . . .
C34 C 0.5494(8) 0.6434(6) 0.9202(4) 0.074(2) Uani 1 1 d . . . . .
H34 H 0.5319 0.6725 0.9733 0.088 Uiso 1 1 calc R U . . .
C35 C 0.4613(5) 0.6346(5) 0.8478(4) 0.0486(15) Uani 1 1 d . . . . .
C36 C 0.4856(5) 0.5955(4) 0.7677(4) 0.0468(15) Uani 1 1 d . . . . .
C37 C 0.3879(5) 0.5894(4) 0.6953(4) 0.0414(13) Uani 1 1 d . . . . .
C38 C 0.2734(5) 0.6165(4) 0.7105(3) 0.0378(12) Uani 1 1 d . . . . .
C39 C 0.2519(6) 0.6556(4) 0.7962(4) 0.0460(14) Uani 1 1 d . . . . .
C40 C 0.1548(4) 0.6009(4) 0.6490(3) 0.0376(12) Uani 1 1 d . . . . .
H40 H 0.0945 0.6424 0.6704 0.045 Uiso 1 1 calc R U . . .
C41 C 0.1585(5) 0.6192(4) 0.5500(3) 0.0384(12) Uani 1 1 d . . . . .
C43 C 0.2885(6) 0.6347(4) 0.3395(4) 0.0472(14) Uani 1 1 d . . . . .
C44 C 0.4121(6) 0.6294(6) 0.3549(5) 0.0625(19) Uani 1 1 d . . . . .
H44 H 0.4471 0.6218 0.4141 0.075 Uiso 1 1 calc R U . . .
C45 C 0.4863(7) 0.6351(6) 0.2842(5) 0.076(2) Uani 1 1 d . . . . .
H45 H 0.5707 0.6306 0.2951 0.091 Uiso 1 1 calc R U . . .
C46 C 0.4338(8) 0.6472(5) 0.1991(5) 0.072(2) Uani 1 1 d . . . . .
C47 C 0.3113(8) 0.6523(6) 0.1804(5) 0.074(2) Uani 1 1 d . . . . .
H47 H 0.2778 0.6598 0.1208 0.088 Uiso 1 1 calc R U . . .
C48 C 0.2373(7) 0.6462(5) 0.2506(4) 0.0592(17) Uani 1 1 d . . . . .
H48 H 0.1530 0.6497 0.2386 0.071 Uiso 1 1 calc R U . . .
C49 C -0.0671(5) 0.6397(4) 0.5102(3) 0.0397(13) Uani 1 1 d . . . . .
C50 C -0.1489(6) 0.5826(5) 0.4628(5) 0.068(2) Uani 1 1 d . . . . .
H50 H -0.1233 0.5427 0.4199 0.082 Uiso 1 1 calc R U . . .
C51 C -0.2691(6) 0.5869(5) 0.4811(7) 0.085(3) Uani 1 1 d . . . . .
H51 H -0.3260 0.5501 0.4491 0.102 Uiso 1 1 calc R U . . .
C52 C -0.3066(6) 0.6437(6) 0.5449(6) 0.073(2) Uani 1 1 d . . . . .
H52 H -0.3878 0.6445 0.5580 0.088 Uiso 1 1 calc R U . . .
C53 C -0.2255(6) 0.6985(6) 0.5888(4) 0.0657(19) Uani 1 1 d . . . . .
H53 H -0.2516 0.7382 0.6317 0.079 Uiso 1 1 calc R U . . .
C54 C -0.1035(5) 0.6979(5) 0.5720(4) 0.0540(16) Uani 1 1 d . . . . .
H54 H -0.0481 0.7367 0.6027 0.065 Uiso 1 1 calc R U . . .
C55 C 0.1055(5) 0.5074(4) 0.6635(3) 0.0426(14) Uani 1 1 d . . . . .
C56 C 0.0203(6) 0.4950(6) 0.7269(5) 0.068(2) Uani 1 1 d . . . . .
H56 H -0.0074 0.5435 0.7587 0.082 Uiso 1 1 calc R U . . .
C57 C -0.0233(7) 0.4086(9) 0.7422(7) 0.090(3) Uani 1 1 d . . . . .
H57 H -0.0795 0.3996 0.7850 0.108 Uiso 1 1 calc R U . . .
C58 C 0.0150(9) 0.3404(7) 0.6962(6) 0.087(3) Uani 1 1 d . . . . .
H58 H -0.0159 0.2837 0.7064 0.105 Uiso 1 1 calc R U . . .
C59 C 0.0995(9) 0.3502(6) 0.6335(5) 0.089(3) Uani 1 1 d . . . . .
H59 H 0.1258 0.3009 0.6022 0.106 Uiso 1 1 calc R U . . .
C60 C 0.1449(7) 0.4346(5) 0.6176(4) 0.0638(18) Uani 1 1 d . . . . .
H60 H 0.2024 0.4420 0.5755 0.077 Uiso 1 1 calc R U . . .
N1 N 0.7262(4) 0.3873(3) 0.2539(3) 0.0417(11) Uani 1 1 d . . . . .
N2 N 0.8913(4) 0.3543(4) 0.3475(3) 0.0448(11) Uani 1 1 d . . . . .
N3 N 0.9218(4) 0.3691(3) 0.2610(3) 0.0380(10) Uani 1 1 d . . . . .
N4 N 0.0585(4) 0.6355(3) 0.4924(3) 0.0402(11) Uani 1 1 d . . . . .
N5 N 0.0915(4) 0.6423(3) 0.4055(3) 0.0454(11) Uani 1 1 d . . . . .
C42 C 0.2101(5) 0.6308(4) 0.4139(3) 0.0423(13) Uani 1 1 d . . . . .
N7 N 0.2551(4) 0.6160(3) 0.5024(3) 0.0409(11) Uani 1 1 d . . . . .
O1 O 0.6297(4) 0.3545(3) -0.1046(3) 0.0584(12) Uani 1 1 d . . . . .
O2 O 0.8259(4) 0.3416(4) -0.0638(3) 0.0712(14) Uani 1 1 d . . . . .
O3 O 0.5567(3) 0.4542(3) 0.1427(2) 0.0524(11) Uani 1 1 d . . . . .
H3A H 0.6007 0.4327 0.1849 0.079 Uiso 1 1 calc R U . . .
O4 O 0.3485(4) 0.6670(3) 0.8608(3) 0.0587(12) Uani 1 1 d . . . . .
O5 O 0.1542(4) 0.6800(4) 0.8180(3) 0.0669(13) Uani 1 1 d . . . . .
O6 O 0.4215(4) 0.5545(3) 0.6190(3) 0.0593(12) Uani 1 1 d . . . . .
H6 H 0.3705 0.5665 0.5769 0.089 Uiso 1 1 calc R U . . .
F1 F 0.4788(5) 0.3446(4) 0.6260(3) 0.1066(18) Uani 1 1 d . . . . .
F2 F 0.5070(5) 0.6566(4) 0.1311(3) 0.1133(19) Uani 1 1 d . . . . .

loop_
_atom_site_aniso_label
_atom_site_aniso_U_11
_atom_site_aniso_U_22
_atom_site_aniso_U_33
_atom_site_aniso_U_23
_atom_site_aniso_U_13
_atom_site_aniso_U_12
C1 0.048(3) 0.049(4) 0.038(3) 0.000(3) -0.003(2) -0.008(3)
C2 0.078(5) 0.076(5) 0.035(3) 0.006(3) -0.009(3) -0.020(4)
C3 0.056(4) 0.088(6) 0.061(4) 0.020(4) -0.021(3) -0.018(4)
C4 0.045(4) 0.104(7) 0.065(4) 0.026(4) -0.009(3) -0.004(4)
C5 0.041(3) 0.076(5) 0.053(3) 0.015(3) 0.000(3) 0.002(3)
C6 0.040(3) 0.047(3) 0.035(3) 0.009(2) -0.002(2) -0.005(2)
C7 0.033(3) 0.046(3) 0.030(2) 0.000(2) 0.003(2) -0.003(2)
C8 0.036(3) 0.041(3) 0.029(2) 0.000(2) 0.005(2) 0.004(2)
C9 0.055(4) 0.044(4) 0.042(3) -0.003(3) 0.010(3) 0.005(3)
C10 0.030(3) 0.056(4) 0.031(2) 0.004(2) 0.006(2) 0.007(2)
C11 0.031(3) 0.040(3) 0.037(3) 0.001(2) 0.000(2) 0.002(2)
C12 0.045(3) 0.039(3) 0.032(3) 0.001(2) 0.001(2) 0.001(2)
C13 0.048(3) 0.041(3) 0.035(3) 0.000(2) 0.005(2) 0.000(3)
C14 0.058(4) 0.091(6) 0.039(3) 0.000(4) 0.008(3) -0.011(4)
C15 0.068(5) 0.100(6) 0.062(4) -0.001(4) 0.021(4) -0.006(4)
C16 0.092(6) 0.065(5) 0.050(4) 0.010(3) 0.037(4) 0.008(4)
C17 0.103(6) 0.069(5) 0.037(3) 0.010(3) 0.013(3) 0.015(4)
C18 0.066(4) 0.059(4) 0.036(3) 0.010(3) 0.001(3) 0.007(3)
C19 0.066(4) 0.067(5) 0.062(4) 0.005(4) 0.006(3) -0.025(4)
C20 0.099(6) 0.070(6) 0.094(6) -0.007(5) -0.007(5) -0.021(5)
C21 0.083(6) 0.103(8) 0.086(6) 0.032(6) -0.020(5) -0.057(6)
C22 0.072(6) 0.122(9) 0.094(7) 0.024(7) 0.014(5) -0.040(6)
C23 0.047(4) 0.097(6) 0.075(4) 0.023(4) 0.013(3) -0.017(4)
C24 0.027(3) 0.064(4) 0.043(3) 0.010(3) -0.007(2) -0.003(3)
C25 0.031(3) 0.045(4) 0.052(3) 0.007(3) 0.005(2) 0.001(2)
C26 0.052(4) 0.050(4) 0.098(5) -0.009(4) -0.012(4) 0.000(3)
C27 0.039(4) 0.072(6) 0.121(7) 0.007(5) -0.012(4) -0.014(3)
C28 0.037(4) 0.080(6) 0.105(6) 0.026(5) 0.014(4) 0.002(4)
C29 0.043(4) 0.087(6) 0.077(5) 0.005(4) 0.022(3) 0.015(4)
C30 0.039(3) 0.054(4) 0.061(4) -0.003(3) 0.007(3) 0.002(3)
C31 0.040(3) 0.077(5) 0.069(4) 0.017(4) -0.008(3) -0.008(3)
C32 0.050(4) 0.091(6) 0.088(6) 0.034(5) -0.017(4) -0.012(4)
C33 0.071(5) 0.103(7) 0.069(5) 0.037(5) -0.032(4) -0.032(5)
C34 0.085(5) 0.086(6) 0.046(3) 0.014(4) -0.016(3) -0.028(4)
C35 0.046(4) 0.059(4) 0.039(3) 0.012(3) -0.007(3) -0.011(3)
C36 0.045(3) 0.050(4) 0.044(3) 0.013(3) -0.006(2) -0.008(3)
C37 0.037(3) 0.046(3) 0.041(3) 0.003(2) 0.000(2) -0.002(2)
C38 0.039(3) 0.042(3) 0.031(2) 0.002(2) 0.000(2) -0.003(2)
C39 0.056(4) 0.047(4) 0.035(3) 0.000(2) 0.005(3) 0.004(3)
C40 0.034(3) 0.047(3) 0.032(2) 0.001(2) 0.006(2) 0.006(2)
C41 0.039(3) 0.038(3) 0.039(3) 0.003(2) 0.004(2) -0.001(2)
C43 0.066(4) 0.037(3) 0.041(3) 0.006(3) 0.020(3) 0.003(3)
C44 0.062(4) 0.081(6) 0.046(3) 0.001(4) 0.018(3) -0.005(4)
C45 0.075(5) 0.087(6) 0.069(5) -0.001(4) 0.031(4) -0.004(4)
C46 0.108(6) 0.060(5) 0.055(4) 0.004(3) 0.045(4) 0.005(4)
C47 0.113(7) 0.069(5) 0.041(3) 0.006(3) 0.020(4) 0.012(5)
C48 0.083(5) 0.056(4) 0.042(3) 0.010(3) 0.020(3) 0.010(3)
C49 0.034(3) 0.044(3) 0.039(3) 0.008(3) -0.005(2) -0.004(2)
C50 0.052(4) 0.057(5) 0.093(5) -0.026(4) -0.014(3) 0.004(3)
C51 0.045(4) 0.056(5) 0.147(8) -0.019(5) -0.027(4) -0.006(3)
C52 0.043(4) 0.075(6) 0.101(6) 0.017(5) 0.001(4) -0.004(3)
C53 0.053(4) 0.090(6) 0.053(4) -0.013(4) 0.003(3) 0.012(4)
C54 0.037(3) 0.068(5) 0.056(4) -0.013(3) -0.002(3) -0.002(3)
C55 0.039(3) 0.052(4) 0.036(3) 0.011(3) -0.006(2) -0.008(2)
C56 0.054(4) 0.078(6) 0.073(4) 0.018(4) 0.011(3) -0.007(4)
C57 0.062(5) 0.129(10) 0.078(6) 0.039(6) 0.005(4) -0.029(5)
C58 0.098(7) 0.082(7) 0.076(6) 0.031(5) -0.028(5) -0.047(5)
C59 0.143(8) 0.055(5) 0.064(5) -0.007(4) -0.013(5) -0.030(5)
C60 0.085(5) 0.056(5) 0.051(4) 0.000(3) 0.003(3) -0.013(4)
N1 0.036(2) 0.055(3) 0.035(2) 0.005(2) 0.0058(18) 0.003(2)
N2 0.043(3) 0.052(3) 0.038(2) 0.002(2) 0.0000(19) 0.005(2)
N3 0.036(2) 0.039(3) 0.039(2) 0.004(2) 0.0043(18) 0.0005(19)
N4 0.043(3) 0.049(3) 0.028(2) 0.000(2) -0.0016(18) 0.005(2)
N5 0.050(3) 0.048(3) 0.039(2) 0.003(2) 0.005(2) 0.003(2)
C42 0.057(4) 0.034(3) 0.037(3) 0.002(2) 0.008(2) 0.001(3)
N7 0.041(2) 0.051(3) 0.032(2) 0.005(2) 0.0068(18) -0.001(2)
O1 0.068(3) 0.071(3) 0.036(2) -0.013(2) 0.0032(19) 0.000(2)
O2 0.065(3) 0.097(4) 0.054(3) -0.011(3) 0.018(2) 0.016(3)
O3 0.033(2) 0.084(3) 0.039(2) -0.004(2) 0.0010(16) 0.0138(19)
O4 0.070(3) 0.068(3) 0.036(2) -0.005(2) -0.0060(19) -0.004(2)
O5 0.069(3) 0.082(4) 0.051(2) -0.007(2) 0.014(2) 0.025(3)
O6 0.046(2) 0.086(4) 0.046(2) -0.010(2) 0.0001(18) 0.016(2)
F1 0.143(4) 0.113(4) 0.073(3) 0.018(3) 0.069(3) 0.009(3)
F2 0.155(5) 0.112(5) 0.085(3) 0.016(3) 0.076(3) 0.010(4)

loop_
_atom_type_symbol
_atom_type_description
_atom_type_scat_dispersion_real
_atom_type_scat_dispersion_imag
_atom_type_scat_source
C C 0.0033 0.0016 'International Tables Vol C Tables 4.2.6.8 and 6.1.1.4'
N N 0.0061 0.0033 'International Tables Vol C Tables 4.2.6.8 and 6.1.1.4'
O O 0.0106 0.0060 'International Tables Vol C Tables 4.2.6.8 and 6.1.1.4'
F F 0.0171 0.0103 'International Tables Vol C Tables 4.2.6.8 and 6.1.1.4'
H H 0.0000 0.0000 'International Tables Vol C Tables 4.2.6.8 and 6.1.1.4'

loop_
_geom_angle_atom_site_label_1
_geom_angle_atom_site_label_2
_geom_angle_atom_site_label_3
_geom_angle
_geom_angle_site_symmetry_1
_geom_angle_site_symmetry_3
_geom_angle_publ_flag
O1 C1 C6 120.7(5) . . ?
O1 C1 C2 118.4(5) . . ?
C6 C1 C2 120.9(6) . . ?
C3 C2 C1 119.3(6) . . ?
C3 C2 H2 120.3 . . ?
C1 C2 H2 120.3 . . ?
C2 C3 C4 121.7(6) . . ?
C2 C3 H3 119.1 . . ?
C4 C3 H3 119.1 . . ?
C3 C4 C5 119.8(7) . . ?
C3 C4 H4 120.1 . . ?
C5 C4 H4 120.1 . . ?
C4 C5 C6 120.0(6) . . ?
C4 C5 H5 120.0 . . ?
C6 C5 H5 120.0 . . ?
C1 C6 C5 118.2(5) . . ?
C1 C6 C7 118.7(5) . . ?
C5 C6 C7 123.1(5) . . ?
O3 C7 C8 125.3(4) . . ?
O3 C7 C6 113.6(4) . . ?
C8 C7 C6 121.1(5) . . ?
C7 C8 C9 118.5(5) . . ?
C7 C8 C10 128.2(5) . . ?
C9 C8 C10 112.9(4) . . ?
O2 C9 O1 117.0(5) . . ?
O2 C9 C8 124.8(5) . . ?
O1 C9 C8 118.2(5) . . ?
C11 C10 C24 112.1(5) . . ?
C11 C10 C8 116.5(4) . . ?
C24 C10 C8 111.0(4) . . ?
C11 C10 H10 105.4 . . ?
C24 C10 H10 105.4 . . ?
C8 C10 H10 105.4 . . ?
N1 C11 N3 108.0(4) . . ?
N1 C11 C10 127.0(4) . . ?
N3 C11 C10 124.6(4) . . ?
N2 C12 N1 112.9(5) . . ?
N2 C12 C13 124.6(5) . . ?
N1 C12 C13 122.5(5) . . ?
C14 C13 C18 118.2(5) . . ?
C14 C13 C12 121.1(5) . . ?
C18 C13 C12 120.7(5) . . ?
C13 C14 C15 121.4(6) . . ?
C13 C14 H14 119.3 . . ?
C15 C14 H14 119.3 . . ?
C16 C15 C14 118.6(7) . . ?
C16 C15 H15 120.7 . . ?
C14 C15 H15 120.7 . . ?
C15 C16 F1 117.8(7) . . ?
C15 C16 C17 122.3(6) . . ?
F1 C16 C17 119.9(7) . . ?
C16 C17 C18 119.6(6) . . ?
C16 C17 H17 120.2 . . ?
C18 C17 H17 120.2 . . ?
C17 C18 C13 119.8(6) . . ?
C17 C18 H18 120.1 . . ?
C13 C18 H18 120.1 . . ?
C24 C19 C20 119.9(7) . . ?
C24 C19 H19 120.0 . . ?
C20 C19 H19 120.0 . . ?
C21 C20 C19 119.9(9) . . ?
C21 C20 H20 120.0 . . ?
C19 C20 H20 120.0 . . ?
C22 C21 C20 120.4(9) . . ?
C22 C21 H21 119.8 . . ?
C20 C21 H21 119.8 . . ?
C21 C22 C23 120.5(9) . . ?
C21 C22 H22 119.7 . . ?
C23 C22 H22 119.7 . . ?
C24 C23 C22 121.0(9) . . ?
C24 C23 H23 119.5 . . ?
C22 C23 H23 119.5 . . ?
C23 C24 C19 118.2(7) . . ?
C23 C24 C10 120.9(6) . . ?
C19 C24 C10 120.8(5) . . ?
C26 C25 C30 121.0(6) . . ?
C26 C25 N3 118.6(6) . . ?
C30 C25 N3 120.4(5) . . ?
C25 C26 C27 118.8(7) . . ?
C25 C26 H26 120.6 . . ?
C27 C26 H26 120.6 . . ?
C28 C27 C26 119.6(7) . . ?
C28 C27 H27 120.2 . . ?
C26 C27 H27 120.2 . . ?
C29 C28 C27 121.1(6) . . ?
C29 C28 H28 119.4 . . ?
C27 C28 H28 119.4 . . ?
C28 C29 C30 119.7(7) . . ?
C28 C29 H29 120.1 . . ?
C30 C29 H29 120.1 . . ?
C25 C30 C29 119.7(6) . . ?
C25 C30 H30 120.2 . . ?
C29 C30 H30 120.2 . . ?
C32 C31 C36 119.5(7) . . ?
C32 C31 H31 120.2 . . ?
C36 C31 H31 120.2 . . ?
C33 C32 C31 121.0(8) . . ?
C33 C32 H32 119.5 . . ?
C31 C32 H32 119.5 . . ?
C34 C33 C32 120.1(6) . . ?
C34 C33 H33 119.9 . . ?
C32 C33 H33 119.9 . . ?
C33 C34 C35 118.5(7) . . ?
C33 C34 H34 120.7 . . ?
C35 C34 H34 120.7 . . ?
C36 C35 O4 121.6(5) . . ?
C36 C35 C34 122.1(6) . . ?
O4 C35 C34 116.3(6) . . ?
C35 C36 C31 118.7(5) . . ?
C35 C36 C37 118.4(5) . . ?
C31 C36 C37 122.9(6) . . ?
O6 C37 C38 126.1(5) . . ?
O6 C37 C36 114.0(5) . . ?
C38 C37 C36 119.8(5) . . ?
C37 C38 C39 119.6(5) . . ?
C37 C38 C40 127.3(5) . . ?
C39 C38 C40 112.7(5) . . ?
O5 C39 O4 115.5(5) . . ?
O5 C39 C38 125.4(5) . . ?
O4 C39 C38 119.1(5) . . ?
C41 C40 C55 110.3(4) . . ?
C41 C40 C38 117.1(4) . . ?
C55 C40 C38 110.4(4) . . ?
C41 C40 H40 106.1 . . ?
C55 C40 H40 106.1 . . ?
C38 C40 H40 106.1 . . ?
N7 C41 N4 108.7(4) . . ?
N7 C41 C40 127.2(5) . . ?
N4 C41 C40 124.0(4) . . ?
C44 C43 C48 118.8(6) . . ?
C44 C43 C42 121.4(5) . . ?
C48 C43 C42 119.9(6) . . ?
C43 C44 C45 121.2(7) . . ?
C43 C44 H44 119.4 . . ?
C45 C44 H44 119.4 . . ?
C46 C45 C44 118.5(8) . . ?
C46 C45 H45 120.8 . . ?
C44 C45 H45 120.8 . . ?
C47 C46 C45 122.5(6) . . ?
C47 C46 F2 119.4(7) . . ?
C45 C46 F2 118.1(8) . . ?
C46 C47 C48 119.1(7) . . ?
C46 C47 H47 120.4 . . ?
C48 C47 H47 120.4 . . ?
C47 C48 C43 120.0(7) . . ?
C47 C48 H48 120.0 . . ?
C43 C48 H48 120.0 . . ?
C54 C49 C50 121.5(5) . . ?
C54 C49 N4 120.2(5) . . ?
C50 C49 N4 118.4(5) . . ?
C51 C50 C49 117.8(7) . . ?
C51 C50 H50 121.1 . . ?
C49 C50 H50 121.1 . . ?
C52 C51 C50 121.3(6) . . ?
C52 C51 H51 119.3 . . ?
C50 C51 H51 119.3 . . ?
C53 C52 C51 119.3(7) . . ?
C53 C52 H52 120.3 . . ?
C51 C52 H52 120.3 . . ?
C52 C53 C54 121.7(7) . . ?
C52 C53 H53 119.2 . . ?
C54 C53 H53 119.2 . . ?
C49 C54 C53 118.4(6) . . ?
C49 C54 H54 120.8 . . ?
C53 C54 H54 120.8 . . ?
C60 C55 C56 119.1(6) . . ?
C60 C55 C40 121.9(5) . . ?
C56 C55 C40 119.0(6) . . ?
C55 C56 C57 119.4(8) . . ?
C55 C56 H56 120.3 . . ?
C57 C56 H56 120.3 . . ?
C58 C57 C56 120.1(8) . . ?
C58 C57 H57 120.0 . . ?
C56 C57 H57 120.0 . . ?
C57 C58 C59 122.0(8) . . ?
C57 C58 H58 119.0 . . ?
C59 C58 H58 119.0 . . ?
C58 C59 C60 119.1(9) . . ?
C58 C59 H59 120.4 . . ?
C60 C59 H59 120.4 . . ?
C55 C60 C59 120.3(7) . . ?
C55 C60 H60 119.8 . . ?
C59 C60 H60 119.8 . . ?
C11 N1 C12 105.0(4) . . ?
C12 N2 N3 103.3(4) . . ?
C11 N3 N2 110.7(4) . . ?
C11 N3 C25 128.5(4) . . ?
N2 N3 C25 120.8(4) . . ?
C41 N4 N5 109.6(4) . . ?
C41 N4 C49 129.7(4) . . ?
N5 N4 C49 120.6(4) . . ?
C42 N5 N4 104.2(4) . . ?
N5 C42 N7 112.6(5) . . ?
N5 C42 C43 125.0(5) . . ?
N7 C42 C43 122.3(5) . . ?
C41 N7 C42 104.9(4) . . ?
C1 O1 C9 122.6(4) . . ?
C7 O3 H3A 109.5 . . ?
C35 O4 C39 121.2(5) . . ?
C37 O6 H6 109.5 . . ?

loop_
_geom_bond_atom_site_label_1
_geom_bond_atom_site_label_2
_geom_bond_distance
_geom_bond_site_symmetry_2
_geom_bond_publ_flag
C1 O1 1.359(7) . ?
C1 C6 1.367(8) . ?
C1 C2 1.393(8) . ?
C2 C3 1.350(10) . ?
C2 H2 0.9300 . ?
C3 C4 1.357(11) . ?
C3 H3 0.9300 . ?
C4 C5 1.374(9) . ?
C4 H4 0.9300 . ?
C5 C6 1.413(9) . ?
C5 H5 0.9300 . ?
C6 C7 1.440(7) . ?
C7 O3 1.337(6) . ?
C7 C8 1.357(7) . ?
C8 C9 1.458(7) . ?
C8 C10 1.523(7) . ?
C9 O2 1.202(7) . ?
C9 O1 1.373(7) . ?
C10 C11 1.471(7) . ?
C10 C24 1.513(8) . ?
C10 H10 0.9800 . ?
C11 N1 1.327(6) . ?
C11 N3 1.345(6) . ?
C12 N2 1.314(7) . ?
C12 N1 1.372(6) . ?
C12 C13 1.442(8) . ?
C13 C14 1.378(8) . ?
C13 C18 1.396(7) . ?
C14 C15 1.374(9) . ?
C14 H14 0.9300 . ?
C15 C16 1.346(10) . ?
C15 H15 0.9300 . ?
C16 F1 1.356(7) . ?
C16 C17 1.357(11) . ?
C17 C18 1.372(9) . ?
C17 H17 0.9300 . ?
C18 H18 0.9300 . ?
C19 C24 1.376(10) . ?
C19 C20 1.414(11) . ?
C19 H19 0.9300 . ?
C20 C21 1.353(12) . ?
C20 H20 0.9300 . ?
C21 C22 1.332(14) . ?
C21 H21 0.9300 . ?
C22 C23 1.396(14) . ?
C22 H22 0.9300 . ?
C23 C24 1.363(8) . ?
C23 H23 0.9300 . ?
C25 C26 1.364(9) . ?
C25 C30 1.364(9) . ?
C25 N3 1.440(6) . ?
C26 C27 1.396(10) . ?
C26 H26 0.9300 . ?
C27 C28 1.357(12) . ?
C27 H27 0.9300 . ?
C28 C29 1.357(11) . ?
C28 H28 0.9300 . ?
C29 C30 1.375(8) . ?
C29 H29 0.9300 . ?
C30 H30 0.9300 . ?
C31 C32 1.376(9) . ?
C31 C36 1.394(9) . ?
C31 H31 0.9300 . ?
C32 C33 1.370(12) . ?
C32 H32 0.9300 . ?
C33 C34 1.378(12) . ?
C33 H33 0.9300 . ?
C34 C35 1.385(9) . ?
C34 H34 0.9300 . ?
C35 C36 1.365(9) . ?
C35 O4 1.361(8) . ?
C36 C37 1.451(7) . ?
C37 O6 1.322(7) . ?
C37 C38 1.360(7) . ?
C38 C39 1.430(8) . ?
C38 C40 1.541(7) . ?
C39 O5 1.205(7) . ?
C39 O4 1.375(7) . ?
C40 C41 1.489(7) . ?
C40 C55 1.521(8) . ?
C40 H40 0.9800 . ?
C41 N7 1.324(7) . ?
C41 N4 1.352(6) . ?
C43 C44 1.361(9) . ?
C43 C48 1.393(8) . ?
C43 C42 1.454(8) . ?
C44 C45 1.382(9) . ?
C44 H44 0.9300 . ?
C45 C46 1.348(11) . ?
C45 H45 0.9300 . ?
C46 C47 1.353(11) . ?
C46 F2 1.346(7) . ?
C47 C48 1.375(9) . ?
C47 H47 0.9300 . ?
C48 H48 0.9300 . ?
C49 C54 1.345(8) . ?
C49 C50 1.385(9) . ?
C49 N4 1.430(6) . ?
C50 C51 1.374(10) . ?
C50 H50 0.9300 . ?
C51 C52 1.358(11) . ?
C51 H51 0.9300 . ?
C52 C53 1.336(11) . ?
C52 H52 0.9300 . ?
C53 C54 1.386(9) . ?
C53 H53 0.9300 . ?
C54 H54 0.9300 . ?
C55 C60 1.370(9) . ?
C55 C56 1.392(9) . ?
C56 C57 1.402(13) . ?
C56 H56 0.9300 . ?
C57 C58 1.314(14) . ?
C57 H57 0.9300 . ?
C58 C59 1.374(13) . ?
C58 H58 0.9300 . ?
C59 C60 1.384(11) . ?
C59 H59 0.9300 . ?
C60 H60 0.9300 . ?
N2 N3 1.364(6) . ?
N4 N5 1.365(6) . ?
N5 C42 1.310(7) . ?
C42 N7 1.374(7) . ?
O3 H3A 0.8200 . ?
O6 H6 0.8200 . ?

loop_
_geom_torsion_atom_site_label_1
_geom_torsion_atom_site_label_2
_geom_torsion_atom_site_label_3
_geom_torsion_atom_site_label_4
_geom_torsion
_geom_torsion_site_symmetry_1
_geom_torsion_site_symmetry_2
_geom_torsion_site_symmetry_3
_geom_torsion_site_symmetry_4
_geom_torsion_publ_flag
O1 C1 C2 C3 -178.5(6) . . . . ?
C6 C1 C2 C3 -0.3(10) . . . . ?
C1 C2 C3 C4 0.5(12) . . . . ?
C2 C3 C4 C5 -0.2(13) . . . . ?
C3 C4 C5 C6 -0.3(11) . . . . ?
O1 C1 C6 C5 178.0(6) . . . . ?
C2 C1 C6 C5 -0.2(9) . . . . ?
O1 C1 C6 C7 -2.0(9) . . . . ?
C2 C1 C6 C7 179.9(6) . . . . ?
C4 C5 C6 C1 0.5(10) . . . . ?
C4 C5 C6 C7 -179.6(6) . . . . ?
C1 C6 C7 O3 -176.1(5) . . . . ?
C5 C6 C7 O3 4.0(8) . . . . ?
C1 C6 C7 C8 4.8(8) . . . . ?
C5 C6 C7 C8 -175.2(6) . . . . ?
O3 C7 C8 C9 178.0(6) . . . . ?
C6 C7 C8 C9 -2.9(8) . . . . ?
O3 C7 C8 C10 -9.8(10) . . . . ?
C6 C7 C8 C10 169.2(5) . . . . ?
C7 C8 C9 O2 178.9(6) . . . . ?
C10 C8 C9 O2 5.5(9) . . . . ?
C7 C8 C9 O1 -1.5(8) . . . . ?
C10 C8 C9 O1 -174.9(5) . . . . ?
C7 C8 C10 C11 49.1(8) . . . . ?
C9 C8 C10 C11 -138.4(5) . . . . ?
C7 C8 C10 C24 -80.8(7) . . . . ?
C9 C8 C10 C24 91.7(6) . . . . ?
C24 C10 C11 N1 100.0(6) . . . . ?
C8 C10 C11 N1 -29.5(8) . . . . ?
C24 C10 C11 N3 -72.6(7) . . . . ?
C8 C10 C11 N3 158.0(5) . . . . ?
N2 C12 C13 C14 -170.5(6) . . . . ?
N1 C12 C13 C14 11.0(9) . . . . ?
N2 C12 C13 C18 11.4(9) . . . . ?
N1 C12 C13 C18 -167.1(6) . . . . ?
C18 C13 C14 C15 -0.2(11) . . . . ?
C12 C13 C14 C15 -178.4(8) . . . . ?
C13 C14 C15 C16 1.0(13) . . . . ?
C14 C15 C16 F1 -179.4(8) . . . . ?
C14 C15 C16 C17 -1.5(13) . . . . ?
C15 C16 C17 C18 1.2(13) . . . . ?
F1 C16 C17 C18 179.0(7) . . . . ?
C16 C17 C18 C13 -0.4(11) . . . . ?
C14 C13 C18 C17 -0.1(10) . . . . ?
C12 C13 C18 C17 178.1(6) . . . . ?
C24 C19 C20 C21 -1.0(12) . . . . ?
C19 C20 C21 C22 1.5(14) . . . . ?
C20 C21 C22 C23 -2.0(15) . . . . ?
C21 C22 C23 C24 2.1(13) . . . . ?
C22 C23 C24 C19 -1.6(10) . . . . ?
C22 C23 C24 C10 176.8(7) . . . . ?
C20 C19 C24 C23 1.0(10) . . . . ?
C20 C19 C24 C10 -177.4(6) . . . . ?
C11 C10 C24 C23 132.8(6) . . . . ?
C8 C10 C24 C23 -95.0(6) . . . . ?
C11 C10 C24 C19 -48.9(7) . . . . ?
C8 C10 C24 C19 83.3(6) . . . . ?
C30 C25 C26 C27 -0.3(10) . . . . ?
N3 C25 C26 C27 178.8(6) . . . . ?
C25 C26 C27 C28 0.9(11) . . . . ?
C26 C27 C28 C29 0.0(12) . . . . ?
C27 C28 C29 C30 -1.5(12) . . . . ?
C26 C25 C30 C29 -1.2(10) . . . . ?
N3 C25 C30 C29 179.7(6) . . . . ?
C28 C29 C30 C25 2.1(11) . . . . ?
C36 C31 C32 C33 -2.0(11) . . . . ?
C31 C32 C33 C34 0.3(12) . . . . ?
C32 C33 C34 C35 2.1(12) . . . . ?
C33 C34 C35 C36 -2.7(11) . . . . ?
C33 C34 C35 O4 177.2(6) . . . . ?
O4 C35 C36 C31 -178.9(6) . . . . ?
C34 C35 C36 C31 1.0(10) . . . . ?
O4 C35 C36 C37 0.4(9) . . . . ?
C34 C35 C36 C37 -179.7(6) . . . . ?
C32 C31 C36 C35 1.4(10) . . . . ?
C32 C31 C36 C37 -177.9(6) . . . . ?
C35 C36 C37 O6 177.0(6) . . . . ?
C31 C36 C37 O6 -3.7(8) . . . . ?
C35 C36 C37 C38 -4.7(8) . . . . ?
C31 C36 C37 C38 174.6(6) . . . . ?
O6 C37 C38 C39 -178.3(6) . . . . ?
C36 C37 C38 C39 3.6(8) . . . . ?
O6 C37 C38 C40 9.3(10) . . . . ?
C36 C37 C38 C40 -168.8(5) . . . . ?
C37 C38 C39 O5 -178.2(6) . . . . ?
C40 C38 C39 O5 -4.7(9) . . . . ?
C37 C38 C39 O4 1.6(8) . . . . ?
C40 C38 C39 O4 175.1(5) . . . . ?
C37 C38 C40 C41 -46.3(8) . . . . ?
C39 C38 C40 C41 140.8(5) . . . . ?
C37 C38 C40 C55 81.1(7) . . . . ?
C39 C38 C40 C55 -91.8(6) . . . . ?
C55 C40 C41 N7 -101.1(6) . . . . ?
C38 C40 C41 N7 26.3(8) . . . . ?
C55 C40 C41 N4 73.6(7) . . . . ?
C38 C40 C41 N4 -159.0(5) . . . . ?
C48 C43 C44 C45 -0.1(11) . . . . ?
C42 C43 C44 C45 -178.5(7) . . . . ?
C43 C44 C45 C46 0.9(12) . . . . ?
C44 C45 C46 C47 -1.3(13) . . . . ?
C44 C45 C46 F2 177.2(7) . . . . ?
C45 C46 C47 C48 1.0(12) . . . . ?
F2 C46 C47 C48 -177.5(7) . . . . ?
C46 C47 C48 C43 -0.2(11) . . . . ?
C44 C43 C48 C47 -0.2(10) . . . . ?
C42 C43 C48 C47 178.2(6) . . . . ?
C54 C49 C50 C51 -0.3(11) . . . . ?
N4 C49 C50 C51 179.5(6) . . . . ?
C49 C50 C51 C52 -1.4(13) . . . . ?
C50 C51 C52 C53 2.1(13) . . . . ?
C51 C52 C53 C54 -1.2(12) . . . . ?
C50 C49 C54 C53 1.2(10) . . . . ?
N4 C49 C54 C53 -178.6(6) . . . . ?
C52 C53 C54 C49 -0.5(11) . . . . ?
C41 C40 C55 C60 45.5(7) . . . . ?
C38 C40 C55 C60 -85.6(6) . . . . ?
C41 C40 C55 C56 -136.1(5) . . . . ?
C38 C40 C55 C56 92.8(6) . . . . ?
C60 C55 C56 C57 -0.1(10) . . . . ?
C40 C55 C56 C57 -178.5(6) . . . . ?
C55 C56 C57 C58 -0.8(12) . . . . ?
C56 C57 C58 C59 1.1(14) . . . . ?
C57 C58 C59 C60 -0.6(14) . . . . ?
C56 C55 C60 C59 0.6(10) . . . . ?
C40 C55 C60 C59 179.0(6) . . . . ?
C58 C59 C60 C55 -0.3(12) . . . . ?
N3 C11 N1 C12 -1.3(6) . . . . ?
C10 C11 N1 C12 -174.9(6) . . . . ?
N2 C12 N1 C11 1.1(6) . . . . ?
C13 C12 N1 C11 179.8(5) . . . . ?
N1 C12 N2 N3 -0.4(6) . . . . ?
C13 C12 N2 N3 -179.0(5) . . . . ?
N1 C11 N3 N2 1.2(6) . . . . ?
C10 C11 N3 N2 174.9(5) . . . . ?
N1 C11 N3 C25 -178.5(5) . . . . ?
C10 C11 N3 C25 -4.7(9) . . . . ?
C12 N2 N3 C11 -0.5(6) . . . . ?
C12 N2 N3 C25 179.2(5) . . . . ?
C26 C25 N3 C11 123.2(7) . . . . ?
C30 C25 N3 C11 -57.7(8) . . . . ?
C26 C25 N3 N2 -56.4(7) . . . . ?
C30 C25 N3 N2 122.7(6) . . . . ?
N7 C41 N4 N5 0.5(6) . . . . ?
C40 C41 N4 N5 -175.1(5) . . . . ?
N7 C41 N4 C49 176.0(5) . . . . ?
C40 C41 N4 C49 0.4(9) . . . . ?
C54 C49 N4 C41 57.7(8) . . . . ?
C50 C49 N4 C41 -122.2(7) . . . . ?
C54 C49 N4 N5 -127.3(6) . . . . ?
C50 C49 N4 N5 52.9(8) . . . . ?
C41 N4 N5 C42 -0.7(6) . . . . ?
C49 N4 N5 C42 -176.6(5) . . . . ?
N4 N5 C42 N7 0.6(6) . . . . ?
N4 N5 C42 C43 -178.3(5) . . . . ?
C44 C43 C42 N5 174.5(6) . . . . ?
C48 C43 C42 N5 -3.9(9) . . . . ?
C44 C43 C42 N7 -4.3(9) . . . . ?
C48 C43 C42 N7 177.3(6) . . . . ?
N4 C41 N7 C42 -0.1(6) . . . . ?
C40 C41 N7 C42 175.3(6) . . . . ?
N5 C42 N7 C41 -0.4(7) . . . . ?
C43 C42 N7 C41 178.6(5) . . . . ?
C6 C1 O1 C9 -2.6(9) . . . . ?
C2 C1 O1 C9 175.5(6) . . . . ?
O2 C9 O1 C1 -176.0(6) . . . . ?
C8 C9 O1 C1 4.4(9) . . . . ?
C36 C35 O4 C39 5.0(9) . . . . ?
C34 C35 O4 C39 -174.9(6) . . . . ?
O5 C39 O4 C35 173.9(6) . . . . ?
C38 C39 O4 C35 -6.0(8) . . . . ?
